data_1518900
loop_
_publ_author_name
'Liu, Jiang'
'Chen, Yan-Cong'
'Jiang, Zhong-Xia'
'Liu, Jun-Liang'
'Jia, Jian-Hua'
'Wang, Long-Fei'
'Li, Quan-Wen'
'Tong, Ming-Liang'

_publ_section_title
;
 Efficient enhancement of magnetic anisotropy by optimizing the
 ligand-field in a typically tetranuclear dysprosium cluster.
;
_journal_issue 17
_journal_name_full 'Dalton transactions (Cambridge, England : 2003)'
_journal_page_first 8150
_journal_page_last 8155
_journal_paper_doi 10.1039/c5dt00880h
_journal_volume 44
_journal_year 2015
_chemical_formula_sum 'C56 H72 Br4 Dy4 N20 O14'
_chemical_formula_weight 2218.98
_chemical_name_systematic
; 
 ? 
;
_space_group_IT_number 2
_symmetry_cell_setting triclinic
_symmetry_space_group_name_Hall '-P 1'
_symmetry_space_group_name_H-M 'P -1'
_atom_sites_solution_hydrogens geom
_atom_sites_solution_primary direct
_atom_sites_solution_secondary difmap
_audit_creation_method SHELXL-97
_audit_update_record
;
2015-01-30 deposited with the CCDC.
2015-03-25 downloaded from the CCDC.
;
_cell_angle_alpha 75.951(2)
_cell_angle_beta 70.984(2)
_cell_angle_gamma 68.022(2)
_cell_formula_units_Z 1
_cell_length_a 11.6203(9)
_cell_length_b 12.2946(8)
_cell_length_c 14.2923(10)
_cell_measurement_reflns_used 12513
_cell_measurement_temperature 150(2)
_cell_measurement_theta_max 27.420
_cell_measurement_theta_min 3.045
_cell_volume 1773.1(2)
_computing_structure_refinement 'SHELXL-97 (Sheldrick, 1997)'
_computing_structure_solution 'SHELXS-97 (Sheldrick, 1990)'
_diffrn_ambient_temperature 150(2)
_diffrn_measured_fraction_theta_full 0.976
_diffrn_measured_fraction_theta_max 0.976
_diffrn_radiation_monochromator graphite
_diffrn_radiation_source 'fine-focus sealed tube'
_diffrn_radiation_type MoK\a
_diffrn_radiation_wavelength 0.71073
_diffrn_reflns_av_R_equivalents 0.0921
_diffrn_reflns_av_sigmaI/netI 0.1237
_diffrn_reflns_limit_h_max 15
_diffrn_reflns_limit_h_min -15
_diffrn_reflns_limit_k_max 13
_diffrn_reflns_limit_k_min -15
_diffrn_reflns_limit_l_max 18
_diffrn_reflns_limit_l_min -18
_diffrn_reflns_number 16460
_diffrn_reflns_theta_full 27.45
_diffrn_reflns_theta_max 27.45
_diffrn_reflns_theta_min 3.04
_exptl_absorpt_coefficient_mu 6.493
_exptl_absorpt_correction_T_max 0.5629
_exptl_absorpt_correction_T_min 0.3717
_exptl_absorpt_correction_type multi-scan
_exptl_crystal_colour colorless
_exptl_crystal_density_diffrn 2.078
_exptl_crystal_density_method 'not measured'
_exptl_crystal_description polyhedral
_exptl_crystal_F_000 1064
_exptl_crystal_size_max 0.19
_exptl_crystal_size_mid 0.14
_exptl_crystal_size_min 0.10
_refine_diff_density_max 2.513
_refine_diff_density_min -2.099
_refine_diff_density_rms 0.259
_refine_ls_extinction_method none
_refine_ls_goodness_of_fit_ref 1.017
_refine_ls_hydrogen_treatment constr
_refine_ls_matrix_type full
_refine_ls_number_parameters 444
_refine_ls_number_reflns 7916
_refine_ls_number_restraints 7
_refine_ls_restrained_S_all 1.018
_refine_ls_R_factor_all 0.0947
_refine_ls_R_factor_gt 0.0578
_refine_ls_shift/su_max 0.000
_refine_ls_shift/su_mean 0.000
_refine_ls_structure_factor_coef Fsqd
_refine_ls_weighting_details 'calc w=1/[\s^2^(Fo^2^)+(0.0406P)^2^+0.0000P] where P=(Fo^2^+2Fc^2^)/3'
_refine_ls_weighting_scheme calc
_refine_ls_wR_factor_gt 0.1096
_refine_ls_wR_factor_ref 0.1250
_reflns_number_gt 5329
_reflns_number_total 7916
_reflns_threshold_expression >2sigma(I)
_cod_data_source_file c5dt00880h2.cif
_cod_data_source_block dym
_cod_depositor_comments 'Adding full bibliography for 1518899--1518900.cif.'
_cod_original_sg_symbol_H-M P-1
_cod_database_code 1518900

loop_
_symmetry_equiv_pos_as_xyz
'x, y, z'
'-x, -y, -z'

loop_
_atom_site_label
_atom_site_type_symbol
_atom_site_fract_x
_atom_site_fract_y
_atom_site_fract_z
_atom_site_U_iso_or_equiv
_atom_site_adp_type
_atom_site_occupancy
_atom_site_symmetry_multiplicity
_atom_site_calc_flag
_atom_site_refinement_flags
Dy1 Dy 0.29015(4) 0.38095(3) 0.20597(3) 0.01727(12) Uani 1 1 d .
Dy2 Dy 0.52533(4) 0.40566(3) -0.09688(3) 0.01712(12) Uani 1 1 d .
Br1 Br 0.49703(10) 0.20205(8) 0.28101(7) 0.0253(2) Uani 1 1 d .
Br2 Br 0.10631(10) 0.66311(8) 0.42634(7) 0.0308(2) Uani 1 1 d .
O1 O 0.4793(6) 0.4082(5) 0.0783(4) 0.0173(13) Uani 1 1 d .
H1O H 0.5438 0.3574 0.0969 0.021 Uiso 1 1 d R
O2 O 0.3168(6) 0.5469(5) 0.2210(4) 0.0184(13) Uani 1 1 d .
H2O H 0.2721 0.5875 0.2686 0.022 Uiso 1 1 d R
O1W O 0.2002(6) 0.3867(5) 0.3818(4) 0.0244(15) Uani 1 1 d .
H1WA H 0.2507 0.3348 0.4144 0.029 Uiso 1 1 d R
H1WB H 0.1867 0.4549 0.3949 0.029 Uiso 1 1 d R
O2W O 0.7101(6) 0.2612(5) -0.0602(5) 0.0278(16) Uani 1 1 d .
H2WA H 0.6953 0.1977 -0.0283 0.033 Uiso 1 1 d R
H2WB H 0.7696 0.2458 -0.1135 0.033 Uiso 1 1 d R
O3W O 0.9431(8) 0.2065(6) -0.2076(5) 0.048(2) Uani 1 1 d .
H3WA H 0.9319 0.2414 -0.2646 0.057 Uiso 1 1 d R
H3WB H 0.9930 0.2325 -0.1938 0.057 Uiso 1 1 d R
N1 N 0.1809(7) 0.2121(6) 0.2571(6) 0.0229(18) Uani 1 1 d .
N2 N 0.3551(8) 0.2433(6) 0.0873(5) 0.0218(17) Uani 1 1 d .
N3 N 0.4340(8) 0.2464(6) -0.0058(5) 0.0223(17) Uani 1 1 d .
N4 N 0.3394(8) 0.1123(6) 0.0110(6) 0.0226(18) Uani 1 1 d .
N5 N 0.5474(8) 0.2438(6) -0.2007(5) 0.0232(18) Uani 1 1 d .
N6 N 0.0392(8) 0.5056(6) 0.2303(5) 0.0209(17) Uani 1 1 d .
N7 N 0.2220(8) 0.4926(6) 0.0586(5) 0.0212(17) Uani 1 1 d .
N8 N 0.2963(8) 0.4989(7) -0.0375(6) 0.0252(18) Uani 1 1 d .
N9 N 0.0925(7) 0.6103(6) -0.0395(5) 0.0198(17) Uani 1 1 d .
N10 N 0.3995(8) 0.5324(6) -0.2327(5) 0.0197(17) Uani 1 1 d .
C1 C 0.1002(10) 0.1929(8) 0.3476(7) 0.030(2) Uani 1 1 d .
H1 H 0.0782 0.2438 0.3956 0.035 Uiso 1 1 calc R
C2 C 0.0495(9) 0.1031(8) 0.3723(7) 0.027(2) Uani 1 1 d .
H2 H -0.0046 0.0909 0.4373 0.033 Uiso 1 1 calc R
C3 C 0.0765(9) 0.0288(8) 0.3028(7) 0.028(2) Uani 1 1 d .
H3 H 0.0399 -0.0329 0.3188 0.033 Uiso 1 1 calc R
C4 C 0.1580(9) 0.0475(8) 0.2098(7) 0.026(2) Uani 1 1 d .
H4 H 0.1793 -0.0020 0.1608 0.031 Uiso 1 1 calc R
C5 C 0.2083(9) 0.1389(8) 0.1889(6) 0.020(2) Uani 1 1 d .
C6 C 0.2998(8) 0.1614(7) 0.0949(6) 0.0175(19) Uani 1 1 d .
C7 C 0.4235(9) 0.1690(7) -0.0496(6) 0.0176(19) Uani 1 1 d .
C8 C 0.4925(8) 0.1589(7) -0.1542(6) 0.0177(19) Uani 1 1 d .
C9 C 0.5006(9) 0.0683(7) -0.2037(7) 0.023(2) Uani 1 1 d .
H9 H 0.4616 0.0091 -0.1698 0.028 Uiso 1 1 calc R
C10 C 0.5683(10) 0.0699(8) -0.3041(7) 0.025(2) Uani 1 1 d .
H10 H 0.5766 0.0107 -0.3401 0.030 Uiso 1 1 calc R
C11 C 0.6237(10) 0.1583(8) -0.3515(7) 0.029(2) Uani 1 1 d .
H11 H 0.6698 0.1602 -0.4200 0.035 Uiso 1 1 calc R
C12 C 0.6105(9) 0.2428(8) -0.2976(6) 0.021(2) Uani 1 1 d .
H12 H 0.6479 0.3033 -0.3306 0.025 Uiso 1 1 calc R
C13 C -0.0504(9) 0.5148(8) 0.3166(7) 0.023(2) Uani 1 1 d .
H13 H -0.0255 0.4702 0.3753 0.027 Uiso 1 1 calc R
C14 C -0.1781(10) 0.5853(8) 0.3271(7) 0.029(2) Uani 1 1 d .
H14 H -0.2380 0.5894 0.3910 0.035 Uiso 1 1 calc R
C15 C -0.2162(11) 0.6498(9) 0.2414(8) 0.034(3) Uani 1 1 d .
H15 H -0.3027 0.6986 0.2452 0.041 Uiso 1 1 calc R
C16 C -0.1245(9) 0.6408(8) 0.1508(8) 0.030(2) Uani 1 1 d .
H16 H -0.1479 0.6838 0.0912 0.035 Uiso 1 1 calc R
C17 C 0.0001(10) 0.5701(8) 0.1464(7) 0.024(2) Uani 1 1 d .
C18 C 0.1029(9) 0.5590(8) 0.0536(7) 0.024(2) Uani 1 1 d .
C19 C 0.2144(10) 0.5691(8) -0.0923(7) 0.023(2) Uani 1 1 d .
C20 C 0.2693(9) 0.5915(7) -0.2004(6) 0.020(2) Uani 1 1 d .
C21 C 0.1964(9) 0.6617(8) -0.2665(6) 0.023(2) Uani 1 1 d .
H21 H 0.1070 0.7010 -0.2424 0.028 Uiso 1 1 calc R
C22 C 0.2562(10) 0.6738(8) -0.3685(7) 0.027(2) Uani 1 1 d .
H22 H 0.2079 0.7202 -0.4151 0.032 Uiso 1 1 calc R
C23 C 0.3859(10) 0.6176(9) -0.4007(7) 0.030(2) Uani 1 1 d .
H23 H 0.4288 0.6249 -0.4698 0.036 Uiso 1 1 calc R
C24 C 0.4540(11) 0.5494(8) -0.3305(7) 0.029(2) Uani 1 1 d .
H24 H 0.5442 0.5131 -0.3536 0.035 Uiso 1 1 calc R
O3 O 0.7364(8) 0.0477(6) 0.0398(5) 0.0377(19) Uani 1 1 d .
H3O H 0.7344 -0.0037 0.0104 0.045 Uiso 1 1 d R
C25 C 0.8177(11) -0.0077(8) 0.1064(8) 0.038(3) Uani 1 1 d .
H25A H 0.8942 -0.0705 0.0753 0.046 Uiso 1 1 calc R
H25B H 0.7705 -0.0449 0.1690 0.046 Uiso 1 1 calc R
C26 C 0.8587(12) 0.0811(10) 0.1291(9) 0.048(3) Uani 1 1 d .
H26A H 0.9217 0.0412 0.1685 0.072 Uiso 1 1 calc R
H26B H 0.7838 0.1377 0.1674 0.072 Uiso 1 1 calc R
H26C H 0.8976 0.1234 0.0666 0.072 Uiso 1 1 calc R
O4 O 0.3219(9) 0.2189(6) 0.5122(6) 0.062(3) Uani 1 1 d .
H4O H 0.3924 0.1863 0.4719 0.075 Uiso 1 1 d R
C27 C 0.2912(15) 0.1287(11) 0.5887(9) 0.064(4) Uani 1 1 d DU
H27A H 0.2164 0.1674 0.6409 0.077 Uiso 1 1 calc R
H27B H 0.3645 0.0898 0.6193 0.077 Uiso 1 1 calc R
C28 C 0.2610(17) 0.0334(12) 0.5625(11) 0.080(5) Uani 1 1 d D
H28A H 0.2566 -0.0293 0.6197 0.119 Uiso 1 1 calc R
H28B H 0.3284 0.0002 0.5050 0.119 Uiso 1 1 calc R
H28C H 0.1781 0.0669 0.5458 0.119 Uiso 1 1 calc R

loop_
_atom_site_aniso_label
_atom_site_aniso_U_11
_atom_site_aniso_U_22
_atom_site_aniso_U_33
_atom_site_aniso_U_23
_atom_site_aniso_U_13
_atom_site_aniso_U_12
Dy1 0.0180(3) 0.0193(2) 0.0154(2) -0.00347(17) -0.00187(17) -0.00844(16)
Dy2 0.0176(3) 0.0192(2) 0.0158(2) -0.00355(17) -0.00192(17) -0.00863(17)
Br1 0.0251(6) 0.0225(4) 0.0286(5) -0.0021(4) -0.0092(4) -0.0071(4)
Br2 0.0323(6) 0.0361(5) 0.0227(5) -0.0108(4) 0.0038(4) -0.0147(4)
O1 0.017(3) 0.016(3) 0.013(3) 0.005(2) -0.006(3) -0.001(2)
O2 0.025(4) 0.015(3) 0.017(3) -0.005(2) -0.004(3) -0.007(2)
O1W 0.026(4) 0.020(3) 0.028(3) -0.001(3) -0.006(3) -0.011(3)
O2W 0.028(4) 0.026(3) 0.026(3) 0.008(3) -0.004(3) -0.014(3)
O3W 0.051(6) 0.051(5) 0.038(4) 0.003(4) -0.015(4) -0.015(4)
N1 0.018(5) 0.019(4) 0.027(4) 0.000(3) -0.005(3) -0.004(3)
N2 0.024(5) 0.028(4) 0.020(4) -0.008(3) -0.001(3) -0.017(3)
N3 0.020(5) 0.022(4) 0.023(4) -0.005(3) 0.001(3) -0.009(3)
N4 0.024(5) 0.014(3) 0.029(4) -0.007(3) -0.003(4) -0.006(3)
N5 0.030(5) 0.018(4) 0.017(4) -0.004(3) -0.003(4) -0.004(3)
N6 0.029(5) 0.019(4) 0.015(4) -0.007(3) -0.004(3) -0.007(3)
N7 0.023(5) 0.025(4) 0.017(4) 0.000(3) -0.004(3) -0.012(3)
N8 0.025(5) 0.032(4) 0.025(4) -0.004(4) -0.006(4) -0.016(4)
N9 0.013(4) 0.028(4) 0.015(4) -0.002(3) -0.002(3) -0.006(3)
N10 0.027(5) 0.015(3) 0.014(3) 0.005(3) 0.000(3) -0.011(3)
C1 0.027(6) 0.028(5) 0.022(5) -0.002(4) 0.002(4) -0.005(4)
C2 0.024(6) 0.024(5) 0.020(5) -0.005(4) 0.006(4) -0.001(4)
C3 0.021(6) 0.024(5) 0.035(5) 0.008(4) -0.001(5) -0.016(4)
C4 0.018(5) 0.031(5) 0.027(5) -0.004(4) 0.006(4) -0.018(4)
C5 0.015(5) 0.033(5) 0.015(4) -0.006(4) -0.001(4) -0.009(4)
C6 0.015(5) 0.023(4) 0.016(4) -0.001(4) -0.007(4) -0.006(4)
C7 0.018(5) 0.016(4) 0.015(4) -0.006(4) -0.002(4) -0.002(3)
C8 0.014(5) 0.016(4) 0.021(4) -0.004(4) -0.005(4) -0.002(3)
C9 0.024(6) 0.017(4) 0.029(5) 0.005(4) -0.005(4) -0.012(4)
C10 0.030(6) 0.027(5) 0.025(5) -0.005(4) -0.009(4) -0.013(4)
C11 0.031(6) 0.036(5) 0.017(4) 0.008(4) 0.001(4) -0.022(5)
C12 0.020(5) 0.031(5) 0.018(4) -0.011(4) 0.001(4) -0.013(4)
C13 0.020(5) 0.031(5) 0.019(4) -0.017(4) 0.004(4) -0.011(4)
C14 0.031(6) 0.031(5) 0.024(5) -0.009(4) -0.004(4) -0.009(4)
C15 0.026(6) 0.039(6) 0.035(6) -0.005(5) -0.007(5) -0.009(5)
C16 0.019(6) 0.026(5) 0.034(5) -0.006(5) -0.005(5) 0.002(4)
C17 0.031(6) 0.023(4) 0.023(5) -0.008(4) -0.003(4) -0.015(4)
C18 0.017(5) 0.031(5) 0.022(5) -0.001(4) -0.007(4) -0.006(4)
C19 0.030(6) 0.030(5) 0.018(4) -0.008(4) -0.016(4) -0.009(4)
C20 0.019(5) 0.024(4) 0.017(4) -0.003(4) -0.006(4) -0.006(4)
C21 0.018(5) 0.033(5) 0.018(4) -0.001(4) -0.011(4) -0.004(4)
C22 0.040(7) 0.027(5) 0.019(5) 0.005(4) -0.013(5) -0.017(4)
C23 0.033(7) 0.045(6) 0.013(4) 0.006(4) -0.004(4) -0.022(5)
C24 0.033(6) 0.036(5) 0.020(5) -0.005(4) 0.003(4) -0.018(5)
O3 0.060(6) 0.033(4) 0.039(4) -0.002(3) -0.028(4) -0.024(4)
C25 0.047(8) 0.028(5) 0.050(7) -0.001(5) -0.033(6) -0.010(5)
C26 0.035(8) 0.064(8) 0.054(7) -0.015(6) -0.011(6) -0.024(6)
O4 0.089(8) 0.037(4) 0.032(4) 0.005(4) -0.010(5) 0.001(4)
C27 0.083(8) 0.063(7) 0.047(6) 0.007(6) -0.027(6) -0.025(6)
C28 0.108(15) 0.083(11) 0.067(10) 0.002(9) -0.036(10) -0.049(10)

loop_
_atom_type_symbol
_atom_type_description
_atom_type_scat_dispersion_real
_atom_type_scat_dispersion_imag
_atom_type_scat_source
C C 0.0033 0.0016 'International Tables Vol C Tables 4.2.6.8 and 6.1.1.4'
H H 0.0000 0.0000 'International Tables Vol C Tables 4.2.6.8 and 6.1.1.4'
N N 0.0061 0.0033 'International Tables Vol C Tables 4.2.6.8 and 6.1.1.4'
O O 0.0106 0.0060 'International Tables Vol C Tables 4.2.6.8 and 6.1.1.4'
Br Br -0.2901 2.4595 'International Tables Vol C Tables 4.2.6.8 and 6.1.1.4'
Dy Dy -0.1892 4.4098 'International Tables Vol C Tables 4.2.6.8 and 6.1.1.4'

loop_
_geom_angle_atom_site_label_1
_geom_angle_atom_site_label_2
_geom_angle_atom_site_label_3
_geom_angle
_geom_angle_site_symmetry_1
_geom_angle_site_symmetry_3
O2 Dy1 O1W 79.3(2) . .
O2 Dy1 N7 85.6(2) . .
O1W Dy1 N7 134.6(2) . .
O2 Dy1 O1 71.0(2) . .
O1W Dy1 O1 138.2(2) . .
N7 Dy1 O1 72.4(2) . .
O2 Dy1 N2 141.2(2) . .
O1W Dy1 N2 138.4(2) . .
N7 Dy1 N2 72.5(2) . .
O1 Dy1 N2 71.9(2) . .
O2 Dy1 N1 155.7(2) . .
O1W Dy1 N1 78.7(2) . .
N7 Dy1 N1 102.9(2) . .
O1 Dy1 N1 133.2(2) . .
N2 Dy1 N1 62.7(2) . .
O2 Dy1 N6 86.9(2) . .
O1W Dy1 N6 73.9(2) . .
N7 Dy1 N6 62.7(2) . .
O1 Dy1 N6 131.17(19) . .
N2 Dy1 N6 109.5(2) . .
N1 Dy1 N6 77.3(2) . .
O2 Dy1 Br1 101.02(14) . .
O1W Dy1 Br1 79.75(14) . .
N7 Dy1 Br1 145.45(19) . .
O1 Dy1 Br1 77.82(12) . .
N2 Dy1 Br1 82.02(17) . .
N1 Dy1 Br1 84.98(15) . .
N6 Dy1 Br1 150.57(15) . .
O2 Dy1 Dy2 33.60(16) . 2_665
O1W Dy1 Dy2 110.16(15) . 2_665
N7 Dy1 Dy2 73.36(19) . 2_665
O1 Dy1 Dy2 37.74(13) . 2_665
N2 Dy1 Dy2 107.98(18) . 2_665
N1 Dy1 Dy2 170.64(17) . 2_665
N6 Dy1 Dy2 107.64(16) . 2_665
Br1 Dy1 Dy2 93.45(2) . 2_665
O2 Dy1 Dy2 88.30(15) . .
O1W Dy1 Dy2 164.38(16) . .
N7 Dy1 Dy2 52.49(19) . .
O1 Dy1 Dy2 26.39(13) . .
N2 Dy1 Dy2 52.90(18) . .
N1 Dy1 Dy2 115.02(17) . .
N6 Dy1 Dy2 115.20(15) . .
Br1 Dy1 Dy2 93.51(2) . .
Dy2 Dy1 Dy2 55.804(12) 2_665 .
O2 Dy2 O2W 77.5(2) 2_665 .
O2 Dy2 O1 72.7(2) 2_665 2_665
O2W Dy2 O1 109.3(2) . 2_665
O2 Dy2 O1 128.7(2) 2_665 .
O2W Dy2 O1 78.9(2) . .
O1 Dy2 O1 73.3(2) 2_665 .
O2 Dy2 N8 135.1(2) 2_665 .
O2W Dy2 N8 146.3(2) . .
O1 Dy2 N8 79.9(2) 2_665 .
O1 Dy2 N8 72.8(2) . .
O2 Dy2 N3 145.5(2) 2_665 .
O2W Dy2 N3 80.7(2) . .
O1 Dy2 N3 140.6(2) 2_665 .
O1 Dy2 N3 71.4(2) . .
N8 Dy2 N3 73.3(2) . .
O2 Dy2 N10 78.7(2) 2_665 .
O2W Dy2 N10 148.4(2) . .
O1 Dy2 N10 82.8(2) 2_665 .
O1 Dy2 N10 132.6(2) . .
N8 Dy2 N10 62.9(2) . .
N3 Dy2 N10 108.9(2) . .
O2 Dy2 N5 87.7(2) 2_665 .
O2W Dy2 N5 81.4(2) . .
O1 Dy2 N5 154.3(2) 2_665 .
O1 Dy2 N5 132.3(2) . .
N8 Dy2 N5 104.4(3) . .
N3 Dy2 N5 62.8(2) . .
N10 Dy2 N5 77.1(2) . .
O2 Dy2 Dy1 33.61(14) 2_665 2_665
O2W Dy2 Dy1 89.40(16) . 2_665
O1 Dy2 Dy1 39.39(14) 2_665 2_665
O1 Dy2 Dy1 102.05(15) . 2_665
N8 Dy2 Dy1 113.95(18) . 2_665
N3 Dy2 Dy1 168.97(18) . 2_665
N10 Dy2 Dy1 82.12(16) . 2_665
N5 Dy2 Dy1 120.71(17) . 2_665
O2 Dy2 Dy2 102.09(15) 2_665 2_665
O2W Dy2 Dy2 94.79(16) . 2_665
O1 Dy2 Dy2 37.05(13) 2_665 2_665
O1 Dy2 Dy2 36.26(13) . 2_665
N8 Dy2 Dy2 72.90(18) . 2_665
N3 Dy2 Dy2 106.07(18) . 2_665
N10 Dy2 Dy2 110.39(15) . 2_665
N5 Dy2 Dy2 168.56(16) . 2_665
Dy1 Dy2 Dy2 69.765(14) 2_665 2_665
O2 Dy2 Dy1 155.04(15) 2_665 .
O2W Dy2 Dy1 94.74(16) . .
O1 Dy2 Dy1 88.08(14) 2_665 .
O1 Dy2 Dy1 26.90(15) . .
N8 Dy2 Dy1 52.33(17) . .
N3 Dy2 Dy1 52.63(17) . .
N10 Dy2 Dy1 115.22(16) . .
N5 Dy2 Dy1 114.91(17) . .
Dy1 Dy2 Dy1 124.196(12) 2_665 .
Dy2 Dy2 Dy1 54.431(12) 2_665 .
Dy2 O1 Dy2 106.7(2) 2_665 .
Dy2 O1 Dy1 102.9(2) 2_665 .
Dy2 O1 Dy1 126.7(3) . .
Dy2 O1 H1O 106.8 2_665 .
Dy2 O1 H1O 106.2 . .
Dy1 O1 H1O 106.2 . .
Dy2 O2 Dy1 112.8(2) 2_665 .
Dy2 O2 H2O 123.5 2_665 .
Dy1 O2 H2O 123.8 . .
Dy1 O1W H1WA 110.7 . .
Dy1 O1W H1WB 109.7 . .
H1WA O1W H1WB 109.4 . .
Dy2 O2W H2WA 111.8 . .
Dy2 O2W H2WB 110.6 . .
H2WA O2W H2WB 109.3 . .
H3WA O3W H3WB 108.2 . .
C1 N1 C5 117.4(8) . .
C1 N1 Dy1 123.9(7) . .
C5 N1 Dy1 118.6(6) . .
N3 N2 C6 105.6(7) . .
N3 N2 Dy1 127.8(6) . .
C6 N2 Dy1 125.6(6) . .
C7 N3 N2 107.1(8) . .
C7 N3 Dy2 123.7(6) . .
N2 N3 Dy2 126.5(6) . .
C6 N4 C7 101.9(7) . .
C12 N5 C8 118.5(8) . .
C12 N5 Dy2 122.8(6) . .
C8 N5 Dy2 118.7(6) . .
C13 N6 C17 116.5(8) . .
C13 N6 Dy1 125.9(6) . .
C17 N6 Dy1 117.4(6) . .
C18 N7 N8 105.4(7) . .
C18 N7 Dy1 127.1(6) . .
N8 N7 Dy1 127.4(6) . .
C19 N8 N7 105.0(8) . .
C19 N8 Dy2 127.3(6) . .
N7 N8 Dy2 127.7(5) . .
C19 N9 C18 100.7(7) . .
C24 N10 C20 117.0(8) . .
C24 N10 Dy2 124.6(7) . .
C20 N10 Dy2 118.3(5) . .
N1 C1 C2 122.3(9) . .
N1 C1 H1 118.9 . .
C2 C1 H1 118.9 . .
C1 C2 C3 120.4(9) . .
C1 C2 H2 119.8 . .
C3 C2 H2 119.8 . .
C4 C3 C2 118.2(9) . .
C4 C3 H3 120.9 . .
C2 C3 H3 120.9 . .
C5 C4 C3 119.2(9) . .
C5 C4 H4 120.4 . .
C3 C4 H4 120.4 . .
N1 C5 C4 122.5(8) . .
N1 C5 C6 114.4(8) . .
C4 C5 C6 123.0(8) . .
N4 C6 N2 112.7(8) . .
N4 C6 C5 129.4(9) . .
N2 C6 C5 117.9(8) . .
N3 C7 N4 112.6(8) . .
N3 C7 C8 119.2(8) . .
N4 C7 C8 128.1(8) . .
N5 C8 C9 122.5(8) . .
N5 C8 C7 114.4(8) . .
C9 C8 C7 123.1(8) . .
C10 C9 C8 117.1(8) . .
C10 C9 H9 121.4 . .
C8 C9 H9 121.4 . .
C11 C10 C9 120.0(9) . .
C11 C10 H10 120.0 . .
C9 C10 H10 120.0 . .
C12 C11 C10 118.9(9) . .
C12 C11 H11 120.5 . .
C10 C11 H11 120.5 . .
N5 C12 C11 123.0(9) . .
N5 C12 H12 118.5 . .
C11 C12 H12 118.5 . .
N6 C13 C14 124.4(9) . .
N6 C13 H13 117.8 . .
C14 C13 H13 117.8 . .
C13 C14 C15 118.3(10) . .
C13 C14 H14 120.8 . .
C15 C14 H14 120.8 . .
C16 C15 C14 118.1(9) . .
C16 C15 H15 120.9 . .
C14 C15 H15 120.9 . .
C17 C16 C15 120.3(9) . .
C17 C16 H16 119.9 . .
C15 C16 H16 119.9 . .
C16 C17 N6 122.3(9) . .
C16 C17 C18 123.2(8) . .
N6 C17 C18 114.4(8) . .
N7 C18 N9 114.3(8) . .
N7 C18 C17 118.3(8) . .
N9 C18 C17 127.4(8) . .
N9 C19 N8 114.5(8) . .
N9 C19 C20 128.7(8) . .
N8 C19 C20 116.8(9) . .
N10 C20 C21 122.1(8) . .
N10 C20 C19 114.6(7) . .
C21 C20 C19 123.2(9) . .
C20 C21 C22 119.1(9) . .
C20 C21 H21 120.5 . .
C22 C21 H21 120.5 . .
C23 C22 C21 119.0(8) . .
C23 C22 H22 120.5 . .
C21 C22 H22 120.5 . .
C22 C23 C24 119.2(9) . .
C22 C23 H23 120.4 . .
C24 C23 H23 120.4 . .
N10 C24 C23 123.6(10) . .
N10 C24 H24 118.2 . .
C23 C24 H24 118.2 . .
C25 O3 H3O 110.3 . .
O3 C25 C26 110.0(8) . .
O3 C25 H25A 109.7 . .
C26 C25 H25A 109.7 . .
O3 C25 H25B 109.7 . .
C26 C25 H25B 109.7 . .
H25A C25 H25B 108.2 . .
C25 C26 H26A 109.5 . .
C25 C26 H26B 109.5 . .
H26A C26 H26B 109.5 . .
C25 C26 H26C 109.5 . .
H26A C26 H26C 109.5 . .
H26B C26 H26C 109.5 . .
C27 O4 H4O 107.1 . .
O4 C27 C28 118.9(11) . .
O4 C27 H27A 107.6 . .
C28 C27 H27A 107.6 . .
O4 C27 H27B 107.6 . .
C28 C27 H27B 107.6 . .
H27A C27 H27B 107.0 . .
C27 C28 H28A 109.5 . .
C27 C28 H28B 109.5 . .
H28A C28 H28B 109.5 . .
C27 C28 H28C 109.5 . .
H28A C28 H28C 109.5 . .
H28B C28 H28C 109.5 . .

loop_
_geom_bond_atom_site_label_1
_geom_bond_atom_site_label_2
_geom_bond_distance
_geom_bond_site_symmetry_2
Dy1 O2 2.243(6) .
Dy1 O1W 2.393(6) .
Dy1 N7 2.412(7) .
Dy1 O1 2.432(6) .
Dy1 N2 2.432(7) .
Dy1 N1 2.662(8) .
Dy1 N6 2.688(8) .
Dy1 Br1 2.8886(9) .
Dy1 Dy2 3.7359(6) 2_665
Dy1 Dy2 4.3094(6) .
Dy2 O2 2.243(6) 2_665
Dy2 O2W 2.338(6) .
Dy2 O1 2.346(6) 2_665
Dy2 O1 2.390(5) .
Dy2 N8 2.415(8) .
Dy2 N3 2.464(8) .
Dy2 N10 2.648(7) .
Dy2 N5 2.651(7) .
Dy2 Dy1 3.7359(6) 2_665
Dy2 Dy2 3.7989(8) 2_665
O1 Dy2 2.346(6) 2_665
O1 H1O 0.8500 .
O2 Dy2 2.243(6) 2_665
O2 H2O 0.8500 .
O1W H1WA 0.8499 .
O1W H1WB 0.8501 .
O2W H2WA 0.8499 .
O2W H2WB 0.8500 .
O3W H3WA 0.8501 .
O3W H3WB 0.8500 .
N1 C1 1.356(12) .
N1 C5 1.367(11) .
N2 N3 1.349(10) .
N2 C6 1.351(11) .
N3 C7 1.318(11) .
N4 C6 1.341(11) .
N4 C7 1.363(12) .
N5 C12 1.340(11) .
N5 C8 1.351(11) .
N6 C13 1.328(11) .
N6 C17 1.376(11) .
N7 C18 1.334(11) .
N7 N8 1.365(10) .
N8 C19 1.344(11) .
N9 C19 1.336(12) .
N9 C18 1.350(10) .
N10 C24 1.333(11) .
N10 C20 1.383(11) .
C1 C2 1.361(14) .
C1 H1 0.9500 .
C2 C3 1.393(13) .
C2 H2 0.9500 .
C3 C4 1.382(12) .
C3 H3 0.9500 .
C4 C5 1.381(13) .
C4 H4 0.9500 .
C5 C6 1.457(12) .
C7 C8 1.459(12) .
C8 C9 1.417(12) .
C9 C10 1.393(12) .
C9 H9 0.9500 .
C10 C11 1.391(13) .
C10 H10 0.9500 .
C11 C12 1.375(13) .
C11 H11 0.9500 .
C12 H12 0.9500 .
C13 C14 1.390(13) .
C13 H13 0.9500 .
C14 C15 1.394(13) .
C14 H14 0.9500 .
C15 C16 1.381(14) .
C15 H15 0.9500 .
C16 C17 1.372(13) .
C16 H16 0.9500 .
C17 C18 1.462(13) .
C19 C20 1.468(12) .
C20 C21 1.390(11) .
C21 C22 1.394(12) .
C21 H21 0.9500 .
C22 C23 1.372(14) .
C22 H22 0.9500 .
C23 C24 1.396(12) .
C23 H23 0.9500 .
C24 H24 0.9500 .
O3 C25 1.432(10) .
O3 H3O 0.8501 .
C25 C26 1.480(15) .
C25 H25A 0.9900 .
C25 H25B 0.9900 .
C26 H26A 0.9800 .
C26 H26B 0.9800 .
C26 H26C 0.9800 .
O4 C27 1.416(14) .
O4 H4O 0.8499 .
C27 C28 1.497(9) .
C27 H27A 0.9900 .
C27 H27B 0.9900 .
C28 H28A 0.9800 .
C28 H28B 0.9800 .
C28 H28C 0.9800 .

loop_
_geom_hbond_atom_site_label_D
_geom_hbond_atom_site_label_H
_geom_hbond_atom_site_label_A
_geom_hbond_distance_DH
_geom_hbond_distance_HA
_geom_hbond_distance_DA
_geom_hbond_angle_DHA
_geom_hbond_site_symmetry_A
O1 H1O Br1 0.85 2.88 3.360(5) 118.1 .
O2 H2O Br2 0.85 2.55 3.374(6) 163.3 .
O1W H1WA O4 0.85 1.89 2.719(9) 164.9 .
O1W H1WB Br2 0.85 2.47 3.312(6) 168.8 .
O2W H2WA O3 0.85 1.83 2.624(8) 154.8 .
O2W H2WB O3W 0.85 1.98 2.797(10) 160.7 .
O3W H3WA Br2 0.85 2.42 3.274(7) 177.6 2_665

loop_
_geom_torsion_atom_site_label_1
_geom_torsion_atom_site_label_2
_geom_torsion_atom_site_label_3
_geom_torsion_atom_site_label_4
_geom_torsion
_geom_torsion_site_symmetry_1
_geom_torsion_site_symmetry_4
O2 Dy1 Dy2 O2 31.3(4) . 2_665
O1W Dy1 Dy2 O2 -5.9(6) . 2_665
N7 Dy1 Dy2 O2 117.0(4) . 2_665
O1 Dy1 Dy2 O2 -16.5(4) . 2_665
N2 Dy1 Dy2 O2 -146.9(4) . 2_665
N1 Dy1 Dy2 O2 -155.7(4) . 2_665
N6 Dy1 Dy2 O2 117.0(4) . 2_665
Br1 Dy1 Dy2 O2 -69.6(3) . 2_665
Dy2 Dy1 Dy2 O2 22.1(3) 2_665 2_665
O2 Dy1 Dy2 O2W 101.7(2) . .
O1W Dy1 Dy2 O2W 64.4(5) . .
N7 Dy1 Dy2 O2W -172.6(3) . .
O1 Dy1 Dy2 O2W 53.9(3) . .
N2 Dy1 Dy2 O2W -76.5(3) . .
N1 Dy1 Dy2 O2W -85.4(2) . .
N6 Dy1 Dy2 O2W -172.6(2) . .
Br1 Dy1 Dy2 O2W 0.72(16) . .
Dy2 Dy1 Dy2 O2W 92.50(16) 2_665 .
O2 Dy1 Dy2 O1 -7.57(19) . 2_665
O1W Dy1 Dy2 O1 -44.8(5) . 2_665
N7 Dy1 Dy2 O1 78.2(3) . 2_665
O1 Dy1 Dy2 O1 -55.3(3) . 2_665
N2 Dy1 Dy2 O1 174.2(3) . 2_665
N1 Dy1 Dy2 O1 165.4(2) . 2_665
N6 Dy1 Dy2 O1 78.2(2) . 2_665
Br1 Dy1 Dy2 O1 -108.51(14) . 2_665
Dy2 Dy1 Dy2 O1 -16.72(13) 2_665 2_665
O2 Dy1 Dy2 O1 47.8(3) . .
O1W Dy1 Dy2 O1 10.5(6) . .
N7 Dy1 Dy2 O1 133.5(4) . .
N2 Dy1 Dy2 O1 -130.4(3) . .
N1 Dy1 Dy2 O1 -139.3(3) . .
N6 Dy1 Dy2 O1 133.5(3) . .
Br1 Dy1 Dy2 O1 -53.2(3) . .
Dy2 Dy1 Dy2 O1 38.6(3) 2_665 .
O2 Dy1 Dy2 N8 -86.3(3) . .
O1W Dy1 Dy2 N8 -123.6(6) . .
N7 Dy1 Dy2 N8 -0.6(3) . .
O1 Dy1 Dy2 N8 -134.1(3) . .
N2 Dy1 Dy2 N8 95.5(3) . .
N1 Dy1 Dy2 N8 86.6(3) . .
N6 Dy1 Dy2 N8 -0.6(3) . .
Br1 Dy1 Dy2 N8 172.7(2) . .
Dy2 Dy1 Dy2 N8 -95.5(2) 2_665 .
O2 Dy1 Dy2 N3 176.1(3) . .
O1W Dy1 Dy2 N3 138.9(5) . .
N7 Dy1 Dy2 N3 -98.2(3) . .
O1 Dy1 Dy2 N3 128.4(3) . .
N2 Dy1 Dy2 N3 -2.1(3) . .
N1 Dy1 Dy2 N3 -10.9(3) . .
N6 Dy1 Dy2 N3 -98.1(3) . .
Br1 Dy1 Dy2 N3 75.2(2) . .
Dy2 Dy1 Dy2 N3 167.0(2) 2_665 .
O2 Dy1 Dy2 N10 -88.7(2) . .
O1W Dy1 Dy2 N10 -125.9(5) . .
N7 Dy1 Dy2 N10 -3.0(3) . .
O1 Dy1 Dy2 N10 -136.5(3) . .
N2 Dy1 Dy2 N10 93.1(3) . .
N1 Dy1 Dy2 N10 84.3(2) . .
N6 Dy1 Dy2 N10 -3.0(2) . .
Br1 Dy1 Dy2 N10 170.35(17) . .
Dy2 Dy1 Dy2 N10 -97.86(17) 2_665 .
O2 Dy1 Dy2 N5 -175.7(2) . .
O1W Dy1 Dy2 N5 147.1(5) . .
N7 Dy1 Dy2 N5 -90.0(3) . .
O1 Dy1 Dy2 N5 136.6(3) . .
N2 Dy1 Dy2 N5 6.1(3) . .
N1 Dy1 Dy2 N5 -2.7(2) . .
N6 Dy1 Dy2 N5 -90.0(2) . .
Br1 Dy1 Dy2 N5 83.37(18) . .
Dy2 Dy1 Dy2 N5 175.16(18) 2_665 .
O2 Dy1 Dy2 Dy1 9.15(14) . 2_665
O1W Dy1 Dy2 Dy1 -28.1(5) . 2_665
N7 Dy1 Dy2 Dy1 94.9(2) . 2_665
O1 Dy1 Dy2 Dy1 -38.6(3) . 2_665
N2 Dy1 Dy2 Dy1 -169.0(2) . 2_665
N1 Dy1 Dy2 Dy1 -177.88(16) . 2_665
N6 Dy1 Dy2 Dy1 94.88(18) . 2_665
Br1 Dy1 Dy2 Dy1 -91.79(2) . 2_665
Dy2 Dy1 Dy2 Dy1 0.0 2_665 2_665
O2 Dy1 Dy2 Dy2 9.15(14) . 2_665
O1W Dy1 Dy2 Dy2 -28.1(5) . 2_665
N7 Dy1 Dy2 Dy2 94.9(2) . 2_665
O1 Dy1 Dy2 Dy2 -38.6(3) . 2_665
N2 Dy1 Dy2 Dy2 -169.0(2) . 2_665
N1 Dy1 Dy2 Dy2 -177.88(16) . 2_665
N6 Dy1 Dy2 Dy2 94.88(18) . 2_665
Br1 Dy1 Dy2 Dy2 -91.79(2) . 2_665
O2 Dy2 O1 Dy2 50.3(3) 2_665 2_665
O2W Dy2 O1 Dy2 114.2(3) . 2_665
O1 Dy2 O1 Dy2 0.0 2_665 2_665
N8 Dy2 O1 Dy2 -84.4(3) . 2_665
N3 Dy2 O1 Dy2 -162.0(3) . 2_665
N10 Dy2 O1 Dy2 -63.1(4) . 2_665
N5 Dy2 O1 Dy2 -178.4(2) . 2_665
Dy1 Dy2 O1 Dy2 27.2(2) 2_665 2_665
Dy1 Dy2 O1 Dy2 -120.9(4) . 2_665
O2 Dy2 O1 Dy1 171.2(2) 2_665 .
O2W Dy2 O1 Dy1 -124.9(3) . .
O1 Dy2 O1 Dy1 120.9(4) 2_665 .
N8 Dy2 O1 Dy1 36.5(3) . .
N3 Dy2 O1 Dy1 -41.1(3) . .
N10 Dy2 O1 Dy1 57.8(4) . .
N5 Dy2 O1 Dy1 -57.5(4) . .
Dy1 Dy2 O1 Dy1 148.1(2) 2_665 .
Dy2 Dy2 O1 Dy1 120.9(4) 2_665 .
O2 Dy1 O1 Dy2 -5.98(18) . 2_665
O1W Dy1 O1 Dy2 -53.2(3) . 2_665
N7 Dy1 O1 Dy2 85.4(2) . 2_665
N2 Dy1 O1 Dy2 162.2(3) . 2_665
N1 Dy1 O1 Dy2 176.7(2) . 2_665
N6 Dy1 O1 Dy2 61.8(3) . 2_665
Br1 Dy1 O1 Dy2 -112.30(17) . 2_665
Dy2 Dy1 O1 Dy2 122.5(3) . 2_665
O2 Dy1 O1 Dy2 -128.5(3) . .
O1W Dy1 O1 Dy2 -175.8(2) . .
N7 Dy1 O1 Dy2 -37.2(3) . .
N2 Dy1 O1 Dy2 39.7(3) . .
N1 Dy1 O1 Dy2 54.1(4) . .
N6 Dy1 O1 Dy2 -60.7(4) . .
Br1 Dy1 O1 Dy2 125.2(3) . .
Dy2 Dy1 O1 Dy2 -122.5(3) 2_665 .
O1W Dy1 O2 Dy2 156.7(3) . 2_665
N7 Dy1 O2 Dy2 -66.3(3) . 2_665
O1 Dy1 O2 Dy2 6.6(2) . 2_665
N2 Dy1 O2 Dy2 -11.4(5) . 2_665
N1 Dy1 O2 Dy2 -178.1(4) . 2_665
N6 Dy1 O2 Dy2 -129.1(3) . 2_665
Br1 Dy1 O2 Dy2 79.5(2) . 2_665
Dy2 Dy1 O2 Dy2 -13.8(2) . 2_665
O2 Dy1 N1 C1 -15.0(10) . .
O1W Dy1 N1 C1 10.3(7) . .
N7 Dy1 N1 C1 -123.3(7) . .
O1 Dy1 N1 C1 158.9(6) . .
N2 Dy1 N1 C1 174.4(8) . .
N6 Dy1 N1 C1 -65.5(7) . .
Br1 Dy1 N1 C1 90.8(7) . .
Dy2 Dy1 N1 C1 171.5(6) 2_665 .
Dy2 Dy1 N1 C1 -177.7(6) . .
O2 Dy1 N1 C5 165.8(5) . .
O1W Dy1 N1 C5 -168.9(6) . .
N7 Dy1 N1 C5 57.5(6) . .
O1 Dy1 N1 C5 -20.3(7) . .
N2 Dy1 N1 C5 -4.8(6) . .
N6 Dy1 N1 C5 115.3(6) . .
Br1 Dy1 N1 C5 -88.4(6) . .
Dy2 Dy1 N1 C5 -7.7(14) 2_665 .
Dy2 Dy1 N1 C5 3.1(6) . .
O2 Dy1 N2 N3 0.9(9) . .
O1W Dy1 N2 N3 -161.4(6) . .
N7 Dy1 N2 N3 59.6(7) . .
O1 Dy1 N2 N3 -17.0(7) . .
N1 Dy1 N2 N3 174.8(8) . .
N6 Dy1 N2 N3 111.2(7) . .
Br1 Dy1 N2 N3 -96.8(7) . .
Dy2 Dy1 N2 N3 -5.7(7) 2_665 .
Dy2 Dy1 N2 N3 3.8(6) . .
O2 Dy1 N2 C6 -165.6(6) . .
O1W Dy1 N2 C6 32.1(8) . .
N7 Dy1 N2 C6 -107.0(7) . .
O1 Dy1 N2 C6 176.4(7) . .
N1 Dy1 N2 C6 8.2(6) . .
N6 Dy1 N2 C6 -55.3(7) . .
Br1 Dy1 N2 C6 96.7(7) . .
Dy2 Dy1 N2 C6 -172.3(6) 2_665 .
Dy2 Dy1 N2 C6 -162.7(8) . .
C6 N2 N3 C7 0.1(9) . .
Dy1 N2 N3 C7 -168.5(5) . .
C6 N2 N3 Dy2 162.1(5) . .
Dy1 N2 N3 Dy2 -6.6(10) . .
O2 Dy2 N3 C7 -42.6(9) 2_665 .
O2W Dy2 N3 C7 -93.9(7) . .
O1 Dy2 N3 C7 157.0(6) 2_665 .
O1 Dy2 N3 C7 -175.2(7) . .
N8 Dy2 N3 C7 107.8(7) . .
N10 Dy2 N3 C7 55.0(7) . .
N5 Dy2 N3 C7 -8.8(6) . .
Dy1 Dy2 N3 C7 -120.0(9) 2_665 .
Dy2 Dy2 N3 C7 173.8(6) 2_665 .
Dy1 Dy2 N3 C7 162.8(8) . .
O2 Dy2 N3 N2 158.3(6) 2_665 .
O2W Dy2 N3 N2 107.0(7) . .
O1 Dy2 N3 N2 -2.1(9) 2_665 .
O1 Dy2 N3 N2 25.7(6) . .
N8 Dy2 N3 N2 -51.3(7) . .
N10 Dy2 N3 N2 -104.1(7) . .
N5 Dy2 N3 N2 -167.9(8) . .
Dy1 Dy2 N3 N2 80.9(12) 2_665 .
Dy2 Dy2 N3 N2 14.7(7) 2_665 .
Dy1 Dy2 N3 N2 3.7(6) . .
O2 Dy2 N5 C12 -15.1(7) 2_665 .
O2W Dy2 N5 C12 -92.8(7) . .
O1 Dy2 N5 C12 24.3(10) 2_665 .
O1 Dy2 N5 C12 -159.2(6) . .
N8 Dy2 N5 C12 121.1(7) . .
N3 Dy2 N5 C12 -176.7(8) . .
N10 Dy2 N5 C12 63.9(7) . .
Dy1 Dy2 N5 C12 -8.7(8) 2_665 .
Dy2 Dy2 N5 C12 -163.8(6) 2_665 .
Dy1 Dy2 N5 C12 175.9(6) . .
O2 Dy2 N5 C8 165.1(6) 2_665 .
O2W Dy2 N5 C8 87.3(6) . .
O1 Dy2 N5 C8 -155.6(5) 2_665 .
O1 Dy2 N5 C8 21.0(8) . .
N8 Dy2 N5 C8 -58.7(6) . .
N3 Dy2 N5 C8 3.4(6) . .
N10 Dy2 N5 C8 -116.0(7) . .
Dy1 Dy2 N5 C8 171.5(5) 2_665 .
Dy2 Dy2 N5 C8 16.3(14) 2_665 .
Dy1 Dy2 N5 C8 -3.9(7) . .
O2 Dy1 N6 C13 -90.8(7) . .
O1W Dy1 N6 C13 -11.1(7) . .
N7 Dy1 N6 C13 -177.5(8) . .
O1 Dy1 N6 C13 -152.1(7) . .
N2 Dy1 N6 C13 125.3(7) . .
N1 Dy1 N6 C13 70.6(7) . .
Br1 Dy1 N6 C13 16.2(9) . .
Dy2 Dy1 N6 C13 -117.6(7) 2_665 .
Dy2 Dy1 N6 C13 -177.5(7) . .
O2 Dy1 N6 C17 86.1(6) . .
O1W Dy1 N6 C17 165.9(7) . .
N7 Dy1 N6 C17 -0.5(6) . .
O1 Dy1 N6 C17 24.9(7) . .
N2 Dy1 N6 C17 -57.8(7) . .
N1 Dy1 N6 C17 -112.4(6) . .
Br1 Dy1 N6 C17 -166.9(5) . .
Dy2 Dy1 N6 C17 59.4(6) 2_665 .
Dy2 Dy1 N6 C17 -0.5(7) . .
O2 Dy1 N7 C18 -89.4(8) . .
O1W Dy1 N7 C18 -19.2(9) . .
O1 Dy1 N7 C18 -160.9(8) . .
N2 Dy1 N7 C18 123.1(8) . .
N1 Dy1 N7 C18 67.5(8) . .
N6 Dy1 N7 C18 -0.7(7) . .
Br1 Dy1 N7 C18 167.5(6) . .
Dy2 Dy1 N7 C18 -121.3(8) 2_665 .
Dy2 Dy1 N7 C18 179.3(9) . .
O2 Dy1 N7 N8 92.3(7) . .
O1W Dy1 N7 N8 162.5(6) . .
O1 Dy1 N7 N8 20.8(7) . .
N2 Dy1 N7 N8 -55.2(7) . .
N1 Dy1 N7 N8 -110.8(7) . .
N6 Dy1 N7 N8 -179.0(8) . .
Br1 Dy1 N7 N8 -10.7(9) . .
Dy2 Dy1 N7 N8 60.4(7) 2_665 .
Dy2 Dy1 N7 N8 1.0(6) . .
C18 N7 N8 C19 -0.1(10) . .
Dy1 N7 N8 C19 178.4(6) . .
C18 N7 N8 Dy2 179.5(6) . .
Dy1 N7 N8 Dy2 -1.9(10) . .
O2 Dy2 N8 C19 32.7(9) 2_665 .
O2W Dy2 N8 C19 -164.9(6) . .
O1 Dy2 N8 C19 85.3(8) 2_665 .
O1 Dy2 N8 C19 160.8(8) . .
N3 Dy2 N8 C19 -124.0(8) . .
N10 Dy2 N8 C19 -1.8(7) . .
N5 Dy2 N8 C19 -68.8(8) . .
Dy1 Dy2 N8 C19 64.9(8) 2_665 .
Dy2 Dy2 N8 C19 122.8(8) 2_665 .
Dy1 Dy2 N8 C19 -179.3(9) . .
O2 Dy2 N8 N7 -146.9(6) 2_665 .
O2W Dy2 N8 N7 15.5(10) . .
O1 Dy2 N8 N7 -94.3(7) 2_665 .
O1 Dy2 N8 N7 -18.8(7) . .
N3 Dy2 N8 N7 56.4(7) . .
N10 Dy2 N8 N7 178.6(8) . .
N5 Dy2 N8 N7 111.6(7) . .
Dy1 Dy2 N8 N7 -114.7(7) 2_665 .
Dy2 Dy2 N8 N7 -56.9(7) 2_665 .
Dy1 Dy2 N8 N7 1.0(6) . .
O2 Dy2 N10 C24 22.9(7) 2_665 .
O2W Dy2 N10 C24 -18.9(10) . .
O1 Dy2 N10 C24 96.6(7) 2_665 .
O1 Dy2 N10 C24 156.0(7) . .
N8 Dy2 N10 C24 178.9(8) . .
N3 Dy2 N10 C24 -122.2(7) . .
N5 Dy2 N10 C24 -67.2(7) . .
Dy1 Dy2 N10 C24 56.9(7) 2_665 .
Dy2 Dy2 N10 C24 121.8(7) 2_665 .
Dy1 Dy2 N10 C24 -178.9(7) . .
O2 Dy2 N10 C20 -153.0(6) 2_665 .
O2W Dy2 N10 C20 165.1(6) . .
O1 Dy2 N10 C20 -79.3(6) 2_665 .
O1 Dy2 N10 C20 -19.9(7) . .
N8 Dy2 N10 C20 3.0(6) . .
N3 Dy2 N10 C20 61.9(7) . .
N5 Dy2 N10 C20 116.9(7) . .
Dy1 Dy2 N10 C20 -119.1(6) 2_665 .
Dy2 Dy2 N10 C20 -54.1(6) 2_665 .
Dy1 Dy2 N10 C20 5.1(7) . .
C5 N1 C1 C2 1.5(14) . .
Dy1 N1 C1 C2 -177.7(7) . .
N1 C1 C2 C3 -2.0(15) . .
C1 C2 C3 C4 1.5(14) . .
C2 C3 C4 C5 -0.7(14) . .
C1 N1 C5 C4 -0.6(13) . .
Dy1 N1 C5 C4 178.6(7) . .
C1 N1 C5 C6 -177.5(8) . .
Dy1 N1 C5 C6 1.7(9) . .
C3 C4 C5 N1 0.2(14) . .
C3 C4 C5 C6 176.9(8) . .
C7 N4 C6 N2 0.1(9) . .
C7 N4 C6 C5 179.8(8) . .
N3 N2 C6 N4 -0.1(10) . .
Dy1 N2 C6 N4 168.8(5) . .
N3 N2 C6 C5 -179.9(7) . .
Dy1 N2 C6 C5 -10.9(11) . .
N1 C5 C6 N4 -174.6(8) . .
C4 C5 C6 N4 8.6(14) . .
N1 C5 C6 N2 5.2(11) . .
C4 C5 C6 N2 -171.7(8) . .
N2 N3 C7 N4 -0.1(10) . .
Dy2 N3 C7 N4 -162.6(5) . .
N2 N3 C7 C8 176.1(7) . .
Dy2 N3 C7 C8 13.5(11) . .
C6 N4 C7 N3 0.0(9) . .
C6 N4 C7 C8 -175.7(8) . .
C12 N5 C8 C9 0.8(13) . .
Dy2 N5 C8 C9 -179.4(6) . .
C12 N5 C8 C7 -178.6(8) . .
Dy2 N5 C8 C7 1.2(10) . .
N3 C7 C8 N5 -9.1(12) . .
N4 C7 C8 N5 166.4(8) . .
N3 C7 C8 C9 171.5(8) . .
N4 C7 C8 C9 -13.0(14) . .
N5 C8 C9 C10 -0.1(13) . .
C7 C8 C9 C10 179.2(8) . .
C8 C9 C10 C11 -0.3(13) . .
C9 C10 C11 C12 0.2(14) . .
C8 N5 C12 C11 -1.0(14) . .
Dy2 N5 C12 C11 179.2(7) . .
C10 C11 C12 N5 0.5(14) . .
C17 N6 C13 C14 -0.7(14) . .
Dy1 N6 C13 C14 176.3(7) . .
N6 C13 C14 C15 0.9(15) . .
C13 C14 C15 C16 -0.5(15) . .
C14 C15 C16 C17 -0.1(16) . .
C15 C16 C17 N6 0.3(15) . .
C15 C16 C17 C18 -178.2(10) . .
C13 N6 C17 C16 0.1(13) . .
Dy1 N6 C17 C16 -177.1(7) . .
C13 N6 C17 C18 178.7(8) . .
Dy1 N6 C17 C18 1.4(10) . .
N8 N7 C18 N9 -0.4(11) . .
Dy1 N7 C18 N9 -179.0(6) . .
N8 N7 C18 C17 -179.7(8) . .
Dy1 N7 C18 C17 1.7(13) . .
C19 N9 C18 N7 0.8(11) . .
C19 N9 C18 C17 -180.0(10) . .
C16 C17 C18 N7 176.6(9) . .
N6 C17 C18 N7 -2.0(13) . .
C16 C17 C18 N9 -2.6(16) . .
N6 C17 C18 N9 178.9(9) . .
C18 N9 C19 N8 -0.9(11) . .
C18 N9 C19 C20 179.8(10) . .
N7 N8 C19 N9 0.7(11) . .
Dy2 N8 C19 N9 -179.0(6) . .
N7 N8 C19 C20 -179.9(8) . .
Dy2 N8 C19 C20 0.4(12) . .
C24 N10 C20 C21 2.6(13) . .
Dy2 N10 C20 C21 178.8(7) . .
C24 N10 C20 C19 179.8(8) . .
Dy2 N10 C20 C19 -4.0(10) . .
N9 C19 C20 N10 -178.2(9) . .
N8 C19 C20 N10 2.5(12) . .
N9 C19 C20 C21 -1.0(16) . .
N8 C19 C20 C21 179.7(9) . .
N10 C20 C21 C22 -0.3(14) . .
C19 C20 C21 C22 -177.3(9) . .
C20 C21 C22 C23 -1.2(15) . .
C21 C22 C23 C24 0.4(15) . .
C20 N10 C24 C23 -3.4(14) . .
Dy2 N10 C24 C23 -179.4(7) . .
C22 C23 C24 N10 2.0(16) . .
